data_4076069
loop_
_publ_author_name
'Calmuschi-Cula, Beatrice'
'Kalf, Irmgard'
'Wang, Ruimin'
'Englert, Ulli'

_publ_section_title
;
 The Firsttrans-Configured Cyclopalladated Amine
;
_journal_issue 22
_journal_name_full Organometallics
_journal_page_first 5491
_journal_paper_doi 10.1021/om050524d
_journal_volume 24
_journal_year 2005
_chemical_absolute_configuration rmad
_chemical_formula_sum 'C13 H12 Cl4 N2 Pd'
_chemical_formula_weight 444.45
_chemical_name_systematic
; 
 ? 
;
_space_group_IT_number 1
_symmetry_cell_setting triclinic
_symmetry_space_group_name_Hall 'P 1'
_symmetry_space_group_name_H-M 'P 1'
_atom_sites_solution_hydrogens geom
_atom_sites_solution_primary direct
_atom_sites_solution_secondary difmap
_audit_creation_method SHELXL-97
_cell_angle_alpha 76.702(5)
_cell_angle_beta 84.661(6)
_cell_angle_gamma 88.959(6)
_cell_formula_units_Z 2
_cell_length_a 6.6982(19)
_cell_length_b 8.581(3)
_cell_length_c 13.423(4)
_cell_measurement_reflns_used 8096
_cell_measurement_temperature 383(2)
_cell_measurement_theta_max 27.45
_cell_measurement_theta_min 1.57
_cell_volume 747.6(4)
_computing_cell_refinement 'Bruker SAINT+ (1999)'
_computing_data_collection 'Bruker SMART (2001)'
_computing_data_reduction 'Bruker SAINT+'
_computing_molecular_graphics 'PLATON (1990)'
_computing_publication_material 'SHELXL-97 (Sheldrick, 1997)'
_computing_structure_refinement 'SHELXL-97 (Sheldrick, 1997)'
_computing_structure_solution 'SHELXS-97 (Sheldrick, 1997)'
_diffrn_ambient_temperature 110(2)
_diffrn_measured_fraction_theta_full 1.000
_diffrn_measured_fraction_theta_max 1.000
_diffrn_measurement_device_type 'Bruker SMART APEX CCD'
_diffrn_measurement_method '\w scans'
_diffrn_radiation_monochromator graphite
_diffrn_radiation_source 'fine-focus sealed tube'
_diffrn_radiation_type MoK\a
_diffrn_radiation_wavelength 0.71070
_diffrn_reflns_av_R_equivalents 0.0581
_diffrn_reflns_av_sigmaI/netI 0.0964
_diffrn_reflns_limit_h_max 8
_diffrn_reflns_limit_h_min -8
_diffrn_reflns_limit_k_max 11
_diffrn_reflns_limit_k_min -11
_diffrn_reflns_limit_l_max 17
_diffrn_reflns_limit_l_min -17
_diffrn_reflns_number 14365
_diffrn_reflns_theta_full 27.45
_diffrn_reflns_theta_max 27.45
_diffrn_reflns_theta_min 1.57
_diffrn_standards_decay_% 'no decay'
_diffrn_standards_interval_count 0
_diffrn_standards_interval_time 0
_diffrn_standards_number 0
_exptl_absorpt_coefficient_mu 1.944
_exptl_absorpt_correction_T_max 0.9621
_exptl_absorpt_correction_T_min 0.4144
_exptl_absorpt_correction_type multi-scan
_exptl_absorpt_process_details 'SADABS (Sheldrick, 1997)'
_exptl_crystal_colour 'light yellow'
_exptl_crystal_density_diffrn 1.974
_exptl_crystal_density_method 'not measured'
_exptl_crystal_description rod
_exptl_crystal_F_000 436
_exptl_crystal_size_max 0.55
_exptl_crystal_size_mid 0.03
_exptl_crystal_size_min 0.02
_refine_diff_density_max 4.002
_refine_diff_density_min -1.311
_refine_diff_density_rms .261
_refine_ls_abs_structure_details 'Flack (1983)'
_refine_ls_abs_structure_Flack -0.11(7)
_refine_ls_extinction_method none
_refine_ls_goodness_of_fit_ref 1.013
_refine_ls_hydrogen_treatment constr
_refine_ls_matrix_type full
_refine_ls_number_parameters 255
_refine_ls_number_reflns 6784
_refine_ls_number_restraints 59
_refine_ls_restrained_S_all 1.009
_refine_ls_R_factor_all 0.0849
_refine_ls_R_factor_gt 0.0683
_refine_ls_shift/su_max 0.000
_refine_ls_shift/su_mean 0.000
_refine_ls_structure_factor_coef Fsqd
_refine_ls_weighting_details 'w=1/[\s^2^(Fo^2^)+(0.1091P)^2^+0.0000P] where P=(Fo^2^+2Fc^2^)/3'
_refine_ls_weighting_scheme calc
_refine_ls_wR_factor_gt 0.1674
_refine_ls_wR_factor_ref 0.1763
_reflns_number_gt 5525
_reflns_number_total 6784
_reflns_threshold_expression I>2\s(I)
_cod_data_source_file om050524dsi20050624_095744.cif
_cod_data_source_block shel
_cod_depositor_comments
;
The following automatic conversions were performed:

'_refine_ls_weighting_scheme' value 'calc
w=1/[\s^2^(Fo^2^)+(0.1091P)^2^+0.0000P] where P=(Fo^2^+2Fc^2^)/3' was
changed to 'calc'. New tag '_refine_ls_weighting_details' was
created. The value of the new tag was set to
'w=1/[\s^2^(Fo^2^)+(0.1091P)^2^+0.0000P] where P=(Fo^2^+2Fc^2^)/3'.

Automatic conversion script
Id: cif_fix_values 3143 2015-03-26 13:38:13Z robertas 
;
_cod_original_sg_symbol_H-M P1
_cod_database_code 4076069

loop_
_symmetry_equiv_pos_as_xyz
'x, y, z'

loop_
_atom_site_label
_atom_site_type_symbol
_atom_site_fract_x
_atom_site_fract_y
_atom_site_fract_z
_atom_site_U_iso_or_equiv
_atom_site_adp_type
_atom_site_occupancy
_atom_site_calc_flag
_atom_site_refinement_flags
Pd1 Pd 0.73326(9) 0.89137(7) 0.34093(5) 0.01292(14) Uani 1 d D
Cl11 Cl 0.7472(5) 0.6336(4) 0.3089(3) 0.0200(3) Uani 1 d D
Cl12 Cl 0.7271(5) 1.4406(3) 0.0018(2) 0.0257(4) Uani 1 d D
Cl13 Cl 0.7972(4) 1.2303(4) -0.1643(2) 0.0213(5) Uani 1 d D
Cl14 Cl 0.8326(5) 0.8533(4) -0.0803(3) 0.0204(8) Uani 1 d D
N11 N 0.7308(17) 1.1083(10) 0.3798(7) 0.0173(11) Uani 1 d D
H11A H 0.8370 1.1722 0.3399 0.022 Uiso 1 calc R
H11B H 0.6083 1.1609 0.3629 0.022 Uiso 1 calc R
N12 N 0.7598(17) 1.0065(11) 0.1748(6) 0.0157(10) Uani 1 d D
C101 C 0.633(2) 1.2274(14) 0.5280(10) 0.030(3) Uani 1 d D
H10A H 0.4904 1.2113 0.5233 0.040 Uiso 1 calc R
H10B H 0.6759 1.3317 0.4846 0.040 Uiso 1 calc R
H10C H 0.6562 1.2240 0.5995 0.040 Uiso 1 calc R
C102 C 0.7528(18) 1.0966(12) 0.4920(8) 0.0207(17) Uani 1 d D
H102 H 0.8944 1.1159 0.4983 0.027 Uiso 1 calc R
C103 C 0.7058(18) 0.9298(12) 0.5487(7) 0.0165(14) Uani 1 d D
C104 C 0.671(2) 0.8891(14) 0.6566(8) 0.0177(12) Uani 1 d D
H104 H 0.6748 0.9722 0.6957 0.023 Uiso 1 calc R
C105 C 0.6326(18) 0.7306(14) 0.7077(8) 0.0189(16) Uani 1 d D
H105 H 0.6148 0.7010 0.7830 0.025 Uiso 1 calc R
C106 C 0.6193(16) 0.6163(13) 0.6522(8) 0.0195(17) Uani 1 d D
H106 H 0.5875 0.5054 0.6882 0.025 Uiso 1 calc R
C107 C 0.6506(17) 0.6560(12) 0.5446(7) 0.0174(18) Uani 1 d D
H107 H 0.6446 0.5715 0.5066 0.023 Uiso 1 calc R
C108 C 0.6897(19) 0.8123(11) 0.4908(7) 0.0162(13) Uani 1 d D
C109 C 0.7357(15) 1.1637(12) 0.1420(7) 0.0154(16) Uani 1 d D
H109 H 0.7083 1.2296 0.1924 0.020 Uiso 1 calc R
C110 C 0.7485(16) 1.2368(11) 0.0376(7) 0.0153(16) Uani 1 d D
C111 C 0.7763(16) 1.1444(12) -0.0351(7) 0.0143(16) Uani 1 d D
C112 C 0.802(2) 0.9816(12) 0.0013(7) 0.0173(12) Uani 1 d D
C113 C 0.7945(18) 0.9185(13) 0.1055(7) 0.0165(14) Uani 1 d D
H113 H 0.8160 0.8032 0.1297 0.021 Uiso 1 calc R
Pd2 Pd 0.24638(9) 0.93230(7) 0.27304(5) 0.01292(14) Uani 1 d D
Cl21 Cl 0.2375(5) 1.1891(4) 0.3067(3) 0.0200(3) Uani 1 d D
Cl22 Cl 0.1055(5) 0.3820(3) 0.6095(2) 0.0257(4) Uani 1 d D
Cl23 Cl 0.1041(4) 0.5917(4) 0.7764(2) 0.0213(5) Uani 1 d D
Cl24 Cl 0.1697(5) 0.9661(5) 0.6945(3) 0.0214(8) Uani 1 d D
N21 N 0.2662(17) 0.7162(10) 0.2327(7) 0.0173(11) Uani 1 d D
H21A H 0.3560 0.6495 0.2742 0.022 Uiso 1 calc R
H21B H 0.1381 0.6661 0.2468 0.022 Uiso 1 calc R
N22 N 0.2094(17) 0.8165(10) 0.4380(6) 0.0157(10) Uani 1 d D
C201 C 0.232(2) 0.6006(14) 0.0830(10) 0.030(3) Uani 1 d D
H20A H 0.0879 0.6234 0.0832 0.038 Uiso 1 calc R
H20B H 0.2525 0.4954 0.1282 0.038 Uiso 1 calc R
H20C H 0.2877 0.6006 0.0129 0.038 Uiso 1 calc R
C202 C 0.3368(18) 0.7292(12) 0.1217(8) 0.0207(17) Uani 1 d D
H202 H 0.4811 0.7075 0.1170 0.027 Uiso 1 calc R
C203 C 0.3055(18) 0.8957(12) 0.0643(7) 0.0165(14) Uani 1 d D
C204 C 0.319(2) 0.9414(13) -0.0429(8) 0.0177(12) Uani 1 d D
H204 H 0.3413 0.8592 -0.0828 0.023 Uiso 1 calc R
C205 C 0.3013(18) 1.1009(14) -0.0946(8) 0.0189(16) Uani 1 d D
H205 H 0.3138 1.1317 -0.1699 0.025 Uiso 1 calc R
C206 C 0.2660(16) 1.2138(13) -0.0374(8) 0.0195(17) Uani 1 d D
H206 H 0.2535 1.3268 -0.0722 0.025 Uiso 1 calc R
C207 C 0.2479(17) 1.1694(12) 0.0696(7) 0.0174(18) Uani 1 d D
H207 H 0.2220 1.2527 0.1083 0.023 Uiso 1 calc R
C208 C 0.2649(19) 1.0138(12) 0.1228(7) 0.0162(13) Uani 1 d D
C209 C 0.1713(15) 0.6605(12) 0.4709(7) 0.0154(16) Uani 1 d D
H209 H 0.1669 0.5952 0.4201 0.020 Uiso 1 calc R
C210 C 0.1377(16) 0.5869(11) 0.5745(7) 0.0153(16) Uani 1 d D
C211 C 0.1404(15) 0.6781(12) 0.6475(7) 0.0143(16) Uani 1 d D
C212 C 0.178(2) 0.8399(12) 0.6122(7) 0.0173(12) Uani 1 d D
C213 C 0.2156(19) 0.9038(13) 0.5085(7) 0.0165(14) Uani 1 d D
H213 H 0.2479 1.0181 0.4852 0.021 Uiso 1 calc R

loop_
_atom_site_aniso_label
_atom_site_aniso_U_11
_atom_site_aniso_U_22
_atom_site_aniso_U_33
_atom_site_aniso_U_23
_atom_site_aniso_U_13
_atom_site_aniso_U_12
Pd1 0.0151(2) 0.0138(2) 0.0104(2) -0.00261(15) -0.00426(16) 0.00038(16)
Cl11 0.0291(8) 0.0154(7) 0.0158(7) -0.0035(5) -0.0034(6) 0.0000(6)
Cl12 0.0355(11) 0.0186(9) 0.0203(9) 0.0006(7) -0.0011(9) -0.0020(9)
Cl13 0.0248(14) 0.0239(8) 0.0125(7) 0.0026(6) -0.0047(9) -0.0015(10)
Cl14 0.0254(17) 0.0245(19) 0.0128(18) -0.0067(15) -0.0036(13) -0.0019(13)
N11 0.018(3) 0.017(2) 0.016(2) -0.0013(19) -0.003(2) 0.003(2)
N12 0.020(3) 0.022(2) 0.003(2) 0.0014(18) -0.0035(18) -0.002(2)
C101 0.052(9) 0.018(6) 0.023(6) -0.010(5) -0.005(6) 0.003(6)
C102 0.024(5) 0.024(4) 0.017(4) -0.009(3) -0.007(4) 0.000(4)
C103 0.008(3) 0.024(3) 0.018(3) -0.004(2) -0.004(2) 0.002(2)
C104 0.022(3) 0.020(3) 0.013(3) -0.005(2) -0.005(2) -0.003(2)
C105 0.016(4) 0.032(4) 0.011(3) -0.008(2) -0.005(3) 0.002(3)
C106 0.013(4) 0.020(4) 0.023(4) 0.002(3) -0.007(4) -0.002(4)
C107 0.021(5) 0.020(3) 0.011(3) -0.003(3) -0.007(4) 0.001(4)
C108 0.007(3) 0.025(3) 0.018(3) -0.007(2) -0.005(2) 0.002(2)
C109 0.007(5) 0.023(3) 0.016(3) -0.004(3) -0.002(3) 0.000(3)
C110 0.013(4) 0.017(3) 0.016(3) -0.003(3) -0.001(3) 0.002(3)
C111 0.004(4) 0.023(3) 0.016(3) -0.004(2) -0.003(3) 0.003(3)
C112 0.015(3) 0.022(3) 0.017(3) -0.007(2) -0.003(2) 0.000(2)
C113 0.009(4) 0.018(3) 0.024(3) -0.004(2) -0.010(3) 0.000(2)
Pd2 0.0151(2) 0.0138(2) 0.0104(2) -0.00261(15) -0.00426(16) 0.00038(16)
Cl21 0.0291(8) 0.0154(7) 0.0158(7) -0.0035(5) -0.0034(6) 0.0000(6)
Cl22 0.0355(11) 0.0186(9) 0.0203(9) 0.0006(7) -0.0011(9) -0.0020(9)
Cl23 0.0248(14) 0.0239(8) 0.0125(7) 0.0026(6) -0.0047(9) -0.0015(10)
Cl24 0.0266(17) 0.0226(19) 0.0154(19) -0.0059(15) -0.0005(13) -0.0004(13)
N21 0.018(3) 0.017(2) 0.016(2) -0.0013(19) -0.003(2) 0.003(2)
N22 0.020(3) 0.022(2) 0.003(2) 0.0014(18) -0.0035(18) -0.002(2)
C201 0.044(8) 0.020(6) 0.027(7) -0.005(5) -0.009(6) -0.010(6)
C202 0.024(5) 0.024(4) 0.017(4) -0.009(3) -0.007(4) 0.000(4)
C203 0.008(3) 0.024(3) 0.018(3) -0.004(2) -0.004(2) 0.002(2)
C204 0.022(3) 0.020(3) 0.013(3) -0.005(2) -0.005(2) -0.003(2)
C205 0.016(4) 0.032(4) 0.011(3) -0.008(2) -0.005(3) 0.002(3)
C206 0.013(4) 0.020(4) 0.023(4) 0.002(3) -0.007(4) -0.002(4)
C207 0.021(5) 0.020(3) 0.011(3) -0.003(3) -0.007(4) 0.001(4)
C208 0.007(3) 0.025(3) 0.018(3) -0.007(2) -0.005(2) 0.002(2)
C209 0.007(5) 0.023(3) 0.016(3) -0.004(3) -0.002(3) 0.000(3)
C210 0.013(4) 0.017(3) 0.016(3) -0.003(3) -0.001(3) 0.002(3)
C211 0.004(4) 0.023(3) 0.016(3) -0.004(2) -0.003(3) 0.003(3)
C212 0.015(3) 0.022(3) 0.017(3) -0.007(2) -0.003(2) 0.000(2)
C213 0.009(4) 0.018(3) 0.024(3) -0.004(2) -0.010(3) 0.000(2)

loop_
_atom_type_symbol
_atom_type_description
_atom_type_scat_dispersion_real
_atom_type_scat_dispersion_imag
_atom_type_scat_source
C C .0033 .0016 'International Tables Vol C Tables 4.2.6.8 and 6.1.1.4'
H H .0000 .0000 'International Tables Vol C Tables 4.2.6.8 and 6.1.1.4'
Cl Cl .1484 .1585 'International Tables Vol C Tables 4.2.6.8 and 6.1.1.4'
N N .0061 .0033 'International Tables Vol C Tables 4.2.6.8 and 6.1.1.4'
Pd Pd -.9988 1.0072 'International Tables Vol C Tables 4.2.6.8 and 6.1.1.4'

loop_
_geom_angle_atom_site_label_1
_geom_angle_atom_site_label_2
_geom_angle_atom_site_label_3
_geom_angle
C108 Pd1 N11 82.2(4)
C108 Pd1 N12 172.9(4)
N11 Pd1 N12 91.8(3)
C108 Pd1 Cl11 93.8(3)
N11 Pd1 Cl11 175.4(3)
N12 Pd1 Cl11 92.3(3)
C102 N11 Pd1 113.7(6)
C102 N11 H11A 108.8
Pd1 N11 H11A 108.8
C102 N11 H11B 108.8
Pd1 N11 H11B 108.8
H11A N11 H11B 107.7
C113 N12 C109 118.6(8)
C113 N12 Pd1 120.3(7)
C109 N12 Pd1 121.1(7)
C102 C101 H10A 109.5
C102 C101 H10B 109.5
H10A C101 H10B 109.5
C102 C101 H10C 109.5
H10A C101 H10C 109.5
H10B C101 H10C 109.5
C103 C102 N11 108.1(8)
C103 C102 C101 116.7(10)
N11 C102 C101 109.9(9)
C103 C102 H102 107.3
N11 C102 H102 107.3
C101 C102 H102 107.3
C104 C103 C108 120.6(9)
C104 C103 C102 121.4(9)
C108 C103 C102 118.0(8)
C105 C104 C103 120.0(10)
C105 C104 H104 120.0
C103 C104 H104 120.0
C106 C105 C104 119.6(10)
C106 C105 H105 120.2
C104 C105 H105 120.2
C105 C106 C107 120.8(10)
C105 C106 H106 119.6
C107 C106 H106 119.6
C108 C107 C106 121.3(9)
C108 C107 H107 119.4
C106 C107 H107 119.4
C107 C108 C103 117.6(8)
C107 C108 Pd1 127.2(7)
C103 C108 Pd1 115.2(7)
N12 C109 C110 121.5(9)
N12 C109 H109 119.2
C110 C109 H109 119.2
C111 C110 C109 120.1(9)
C111 C110 Cl12 121.3(7)
C109 C110 Cl12 118.6(7)
C112 C111 C110 117.0(8)
C112 C111 Cl13 121.4(7)
C110 C111 Cl13 121.4(7)
C113 C112 C111 119.7(9)
C113 C112 Cl14 118.6(8)
C111 C112 Cl14 121.7(8)
N12 C113 C112 123.1(9)
N12 C113 H113 118.5
C112 C113 H113 118.5
C208 Pd2 N21 82.1(4)
C208 Pd2 N22 173.4(4)
N21 Pd2 N22 92.1(3)
C208 Pd2 Cl21 93.8(3)
N21 Pd2 Cl21 175.5(3)
N22 Pd2 Cl21 92.1(3)
C202 N21 Pd2 113.6(6)
C202 N21 H21A 108.9
Pd2 N21 H21A 108.9
C202 N21 H21B 108.9
Pd2 N21 H21B 108.9
H21A N21 H21B 107.7
C209 N22 C213 118.0(8)
C209 N22 Pd2 121.6(7)
C213 N22 Pd2 120.4(7)
C202 C201 H20A 109.5
C202 C201 H20B 109.5
H20A C201 H20B 109.5
C202 C201 H20C 109.5
H20A C201 H20C 109.5
H20B C201 H20C 109.5
C203 C202 N21 108.5(8)
C203 C202 C201 115.0(9)
N21 C202 C201 109.0(9)
C203 C202 H202 108.0
N21 C202 H202 108.0
C201 C202 H202 108.0
C204 C203 C208 119.4(9)
C204 C203 C202 123.1(9)
C208 C203 C202 117.4(8)
C205 C204 C203 121.6(10)
C205 C204 H204 119.2
C203 C204 H204 119.2
C206 C205 C204 118.3(10)
C206 C205 H205 120.8
C204 C205 H205 120.8
C205 C206 C207 120.6(10)
C205 C206 H206 119.7
C207 C206 H206 119.7
C208 C207 C206 122.5(10)
C208 C207 H207 118.7
C206 C207 H207 118.7
C207 C208 C203 117.4(8)
C207 C208 Pd2 127.4(7)
C203 C208 Pd2 115.1(7)
N22 C209 C210 122.4(9)
N22 C209 H209 118.8
C210 C209 H209 118.8
C209 C210 C211 119.6(9)
C209 C210 Cl22 118.8(7)
C211 C210 Cl22 121.5(7)
C212 C211 C210 117.3(8)
C212 C211 Cl23 121.4(7)
C210 C211 Cl23 121.2(7)
C213 C212 C211 119.9(9)
C213 C212 Cl24 118.6(8)
C211 C212 Cl24 121.4(8)
N22 C213 C212 122.8(9)
N22 C213 H213 118.6
C212 C213 H213 118.6

loop_
_geom_bond_atom_site_label_1
_geom_bond_atom_site_label_2
_geom_bond_distance
Pd1 C108 1.965(9)
Pd1 N11 2.045(8)
Pd1 N12 2.214(7)
Pd1 Cl11 2.348(4)
Cl12 C110 1.711(9)
Cl13 C111 1.715(9)
Cl14 C112 1.720(9)
N11 C102 1.507(11)
N11 H11A 0.9500
N11 H11B 0.9500
N12 C113 1.329(11)
N12 C109 1.331(11)
C101 C102 1.509(13)
C101 H10A 0.9801
C101 H10B 0.9801
C101 H10C 0.9801
C102 C103 1.482(12)
C102 H102 0.9800
C103 C104 1.407(11)
C103 C108 1.419(11)
C104 C105 1.392(12)
C104 H104 0.9800
C105 C106 1.370(12)
C105 H105 0.9800
C106 C107 1.403(12)
C106 H106 0.9800
C107 C108 1.387(12)
C107 H107 0.9800
C109 C110 1.393(12)
C109 H109 0.9800
C110 C111 1.390(11)
C111 C112 1.383(12)
C112 C113 1.375(12)
C113 H113 0.9800
Pd2 C208 1.969(9)
Pd2 N21 2.047(8)
Pd2 N22 2.202(7)
Pd2 Cl21 2.348(4)
Cl22 C210 1.725(9)
Cl23 C211 1.715(9)
Cl24 C212 1.712(9)
N21 C202 1.501(11)
N21 H21A 0.9500
N21 H21B 0.9500
N22 C209 1.331(11)
N22 C213 1.339(11)
C201 C202 1.530(12)
C201 H20A 0.9801
C201 H20B 0.9801
C201 H20C 0.9801
C202 C203 1.480(12)
C202 H202 0.9800
C203 C204 1.397(11)
C203 C208 1.426(11)
C204 C205 1.394(12)
C204 H204 0.9800
C205 C206 1.373(13)
C205 H205 0.9800
C206 C207 1.393(12)
C206 H206 0.9800
C207 C208 1.371(12)
C207 H207 0.9800
C209 C210 1.387(12)
C209 H209 0.9800
C210 C211 1.389(11)
C211 C212 1.381(12)
C212 C213 1.374(12)
C213 H213 0.9800
